data_7106067
loop_
_publ_author_name
'Ahmed Al-Harbi'
'Wesley Sattler'
'Aaron Sattler'
'Gerard Parkin'

_publ_section_title
;
 Synthesis and Structural Characterization of
 Tris(2-oxo-1-t-butylimidazolyl) and Tris(2-oxo-1-methylbenzimidazolyl)
 hydroborato Complexes: A New Class of Tripodal Oxygen Donor Ligand
;
_journal_name_full Chem.Commun.
_journal_page_first 3123
_journal_paper_doi 10.1039/c0cc03943h
_journal_volume 47
_journal_year 2011
_chemical_formula_sum 'C39 H52 B Cl3 N6 O3 Zr'
_chemical_formula_weight 861.25
_chemical_name_systematic
;
?
;
_space_group_IT_number 147
_symmetry_cell_setting trigonal
_symmetry_space_group_name_Hall '-P 3'
_symmetry_space_group_name_H-M 'P -3'
_atom_sites_solution_hydrogens geom
_atom_sites_solution_primary direct
_atom_sites_solution_secondary difmap
_audit_creation_method SHELXL-97
_cell_angle_alpha 90.00
_cell_angle_beta 90.00
_cell_angle_gamma 120.00
_cell_formula_units_Z 2
_cell_length_a 16.242(2)
_cell_length_b 16.242(2)
_cell_length_c 9.4661(14)
_cell_measurement_reflns_used 9885
_cell_measurement_temperature 150(2)
_cell_measurement_theta_max 29.77
_cell_measurement_theta_min 2.51
_cell_volume 2162.6(5)
_computing_cell_refinement 'Bruker SAINT'
_computing_data_collection 'Bruker APEX2'
_computing_data_reduction 'Bruker SAINT'
_computing_molecular_graphics 'Bruker SHELXTL'
_computing_publication_material 'Bruker SHELXTL'
_computing_structure_refinement 'SHELXL-97 (Sheldrick, 2008)'
_computing_structure_solution 'SHELXS-97 (Sheldrick, 2008)'
_diffrn_ambient_temperature 150(2)
_diffrn_measured_fraction_theta_full 1.000
_diffrn_measured_fraction_theta_max 1.000
_diffrn_measurement_device_type 'Bruker APEX-II CCD'
_diffrn_measurement_method '\f and \w scans'
_diffrn_radiation_monochromator graphite
_diffrn_radiation_source 'fine-focus sealed tube'
_diffrn_radiation_type MoK\a
_diffrn_radiation_wavelength 0.71073
_diffrn_reflns_av_R_equivalents 0.0541
_diffrn_reflns_av_sigmaI/netI 0.0348
_diffrn_reflns_limit_h_max 23
_diffrn_reflns_limit_h_min -23
_diffrn_reflns_limit_k_max 23
_diffrn_reflns_limit_k_min -23
_diffrn_reflns_limit_l_max 13
_diffrn_reflns_limit_l_min -13
_diffrn_reflns_number 35051
_diffrn_reflns_theta_full 30.50
_diffrn_reflns_theta_max 30.50
_diffrn_reflns_theta_min 1.45
_exptl_absorpt_coefficient_mu 0.482
_exptl_absorpt_correction_T_max 0.9763
_exptl_absorpt_correction_T_min 0.8932
_exptl_absorpt_correction_type empirical
_exptl_absorpt_process_details SADABS
_exptl_crystal_colour COLORLESS
_exptl_crystal_density_diffrn 1.323
_exptl_crystal_density_method 'not measured'
_exptl_crystal_description BLOCK
_exptl_crystal_F_000 896
_exptl_crystal_size_max 0.24
_exptl_crystal_size_mid 0.12
_exptl_crystal_size_min 0.05
_platon_squeeze_details
;
The unit cell contains 6 benzene molecules which have been treated as a
diffuse contribution to the overall scattering without specific atom
positions by SQUEEZE/PLATON.
;
_refine_diff_density_max 0.767
_refine_diff_density_min -0.567
_refine_diff_density_rms 0.061
_refine_ls_extinction_method none
_refine_ls_goodness_of_fit_ref 1.093
_refine_ls_hydrogen_treatment mixed
_refine_ls_matrix_type full
_refine_ls_number_parameters 111
_refine_ls_number_reflns 4410
_refine_ls_number_restraints 0
_refine_ls_restrained_S_all 1.093
_refine_ls_R_factor_all 0.0607
_refine_ls_R_factor_gt 0.0436
_refine_ls_shift/su_max 0.000
_refine_ls_shift/su_mean 0.000
_refine_ls_structure_factor_coef Fsqd
_refine_ls_weighting_details 'calc w=1/[\s^2^(Fo^2^)+(0.0478P)^2^+0.8094P] where P=(Fo^2^+2Fc^2^)/3'
_refine_ls_weighting_scheme calc
_refine_ls_wR_factor_gt 0.1087
_refine_ls_wR_factor_ref 0.1139
_reflns_number_gt 3381
_reflns_number_total 4410
_reflns_threshold_expression >2sigma(I)
_cod_data_source_file C0CC03943H.TXT
_cod_data_source_block tozrcl
_cod_depositor_comments
;
The following automatic conversions were performed:

'_symmetry_cell_setting' value 'Trigonal' changed to 'trigonal'
according to the built-in table from CIF Core dictionary named
'cif_core.dic' version 2.4.1 from
2010-06-29.

'_exptl_absorpt_correction_type' value 'EMPIRICAL'
changed to 'empirical' according to the built-in table from CIF Core
dictionary named 'cif_core.dic' version 2.4.1 from 2010-06-29.

Automatic conversion script
Id: cif_fix_values 1646 2011-03-28 12:23:43Z adriana 
;
_cod_original_sg_symbol_H-M P-3
_cod_database_code 7106067

loop_
_symmetry_equiv_pos_as_xyz
'x, y, z'
'-y, x-y, z'
'-x+y, -x, z'
'-x, -y, -z'
'y, -x+y, -z'
'x-y, x, -z'

loop_
_atom_site_label
_atom_site_type_symbol
_atom_site_fract_x
_atom_site_fract_y
_atom_site_fract_z
_atom_site_U_iso_or_equiv
_atom_site_adp_type
_atom_site_occupancy
_atom_site_symmetry_multiplicity
_atom_site_calc_flag
_atom_site_refinement_flags
_atom_site_disorder_assembly
_atom_site_disorder_group
Zr Zr 0.3333 0.6667 0.10566(3) 0.03010(10) Uani 1 3 d S . .
B B 0.3333 0.6667 0.5244(4) 0.0316(8) Uani 1 3 d S . .
H1 H 0.3333 0.6667 0.642(4) 0.024(9) Uiso 1 3 d S . .
Cl Cl 0.24008(4) 0.71851(5) -0.03216(6) 0.04857(16) Uani 1 1 d . . .
O O 0.21815(10) 0.60246(10) 0.24335(14) 0.0341(3) Uani 1 1 d . . .
N11 N 0.24238(12) 0.57398(12) 0.47769(16) 0.0321(4) Uani 1 1 d . . .
C11 C 0.19197(14) 0.55285(14) 0.3581(2) 0.0299(4) Uani 1 1 d . . .
N12 N 0.10844(12) 0.47045(13) 0.37418(18) 0.0360(4) Uani 1 1 d . . .
C12 C 0.18984(15) 0.49999(15) 0.5735(2) 0.0366(4) Uani 1 1 d . . .
H12A H 0.2083 0.4958 0.6672 0.044 Uiso 1 1 calc R . .
C13 C 0.10918(17) 0.43624(16) 0.5100(2) 0.0423(5) Uani 1 1 d . . .
H13A H 0.0611 0.3783 0.5497 0.051 Uiso 1 1 calc R . .
C14 C 0.02816(17) 0.42471(19) 0.2709(2) 0.0480(6) Uani 1 1 d . . .
C15 C 0.0511(3) 0.3717(3) 0.1605(4) 0.1097(17) Uani 1 1 d . . .
H15A H 0.0631 0.3248 0.2069 0.165 Uiso 1 1 calc R . .
H15B H 0.1077 0.4168 0.1075 0.165 Uiso 1 1 calc R . .
H15C H -0.0028 0.3391 0.0955 0.165 Uiso 1 1 calc R . .
C16 C 0.0132(2) 0.5019(3) 0.2000(3) 0.0776(10) Uani 1 1 d . . .
H16A H -0.0468 0.4715 0.1474 0.116 Uiso 1 1 calc R . .
H16B H 0.0659 0.5392 0.1349 0.116 Uiso 1 1 calc R . .
H16C H 0.0111 0.5438 0.2725 0.116 Uiso 1 1 calc R . .
C17 C -0.06255(18) 0.3588(2) 0.3508(3) 0.0626(8) Uani 1 1 d . . .
H17A H -0.1169 0.3345 0.2861 0.094 Uiso 1 1 calc R . .
H17B H -0.0715 0.3939 0.4278 0.094 Uiso 1 1 calc R . .
H17C H -0.0578 0.3055 0.3899 0.094 Uiso 1 1 calc R . .

loop_
_atom_site_aniso_label
_atom_site_aniso_U_11
_atom_site_aniso_U_22
_atom_site_aniso_U_33
_atom_site_aniso_U_23
_atom_site_aniso_U_13
_atom_site_aniso_U_12
Zr 0.03496(13) 0.03496(13) 0.02038(15) 0.000 0.000 0.01748(6)
B 0.0357(12) 0.0357(12) 0.0235(16) 0.000 0.000 0.0179(6)
Cl 0.0550(3) 0.0612(4) 0.0365(3) 0.0096(2) -0.0046(2) 0.0343(3)
O 0.0368(7) 0.0389(8) 0.0253(6) 0.0049(6) 0.0001(5) 0.0181(6)
N11 0.0366(9) 0.0348(9) 0.0261(8) 0.0038(6) 0.0018(6) 0.0187(7)
C11 0.0328(10) 0.0323(9) 0.0270(9) 0.0028(7) 0.0016(7) 0.0180(8)
N12 0.0347(9) 0.0384(9) 0.0311(8) 0.0037(7) 0.0009(7) 0.0155(8)
C12 0.0427(11) 0.0399(11) 0.0289(9) 0.0095(8) 0.0043(8) 0.0219(9)
C13 0.0468(12) 0.0386(11) 0.0360(11) 0.0090(9) 0.0065(9) 0.0171(10)
C14 0.0341(11) 0.0551(14) 0.0394(12) -0.0068(10) -0.0004(9) 0.0107(10)
C15 0.059(2) 0.137(4) 0.099(3) -0.076(3) -0.0075(19) 0.023(2)
C16 0.0485(16) 0.099(3) 0.0619(18) 0.0324(17) -0.0112(14) 0.0192(16)
C17 0.0399(13) 0.0702(18) 0.0536(15) 0.0112(14) -0.0022(11) 0.0094(13)

loop_
_atom_type_symbol
_atom_type_description
_atom_type_scat_dispersion_real
_atom_type_scat_dispersion_imag
_atom_type_scat_source
C C 0.0033 0.0016 'International Tables Vol C Tables 4.2.6.8 and 6.1.1.4'
H H 0.0000 0.0000 'International Tables Vol C Tables 4.2.6.8 and 6.1.1.4'
B B 0.0013 0.0007 'International Tables Vol C Tables 4.2.6.8 and 6.1.1.4'
N N 0.0061 0.0033 'International Tables Vol C Tables 4.2.6.8 and 6.1.1.4'
O O 0.0106 0.0060 'International Tables Vol C Tables 4.2.6.8 and 6.1.1.4'
Cl Cl 0.1484 0.1585 'International Tables Vol C Tables 4.2.6.8 and 6.1.1.4'
Zr Zr -2.9673 0.5597 'International Tables Vol C Tables 4.2.6.8 and 6.1.1.4'

loop_
_geom_angle_atom_site_label_1
_geom_angle_atom_site_label_2
_geom_angle_atom_site_label_3
_geom_angle
_geom_angle_site_symmetry_1
_geom_angle_site_symmetry_3
_geom_angle_publ_flag
O Zr O 84.96(6) . 3_565 ?
O Zr O 84.96(6) . 2_665 ?
O Zr O 84.96(6) 3_565 2_665 ?
O Zr Cl 87.15(4) . . ?
O Zr Cl 93.50(4) 3_565 . ?
O Zr Cl 172.07(4) 2_665 . ?
O Zr Cl 172.07(4) . 3_565 ?
O Zr Cl 87.15(4) 3_565 3_565 ?
O Zr Cl 93.50(4) 2_665 3_565 ?
Cl Zr Cl 94.19(2) . 3_565 ?
O Zr Cl 93.50(4) . 2_665 ?
O Zr Cl 172.07(4) 3_565 2_665 ?
O Zr Cl 87.15(4) 2_665 2_665 ?
Cl Zr Cl 94.19(2) . 2_665 ?
Cl Zr Cl 94.19(2) 3_565 2_665 ?
H1 B N11 106.51(14) . 3_565 ?
H1 B N11 106.51(14) . . ?
N11 B N11 112.26(12) 3_565 . ?
H1 B N11 106.51(14) . 2_665 ?
N11 B N11 112.26(12) 3_565 2_665 ?
N11 B N11 112.26(12) . 2_665 ?
C11 O Zr 140.55(13) . . ?
C11 N11 C12 107.16(17) . . ?
C11 N11 B 130.70(18) . . ?
C12 N11 B 121.45(19) . . ?
O C11 N11 125.70(18) . . ?
O C11 N12 124.41(18) . . ?
N11 C11 N12 109.88(16) . . ?
C11 N12 C13 106.94(17) . . ?
C11 N12 C14 127.60(17) . . ?
C13 N12 C14 125.43(18) . . ?
C13 C12 N11 108.25(18) . . ?
C12 C13 N12 107.68(19) . . ?
N12 C14 C15 109.4(2) . . ?
N12 C14 C17 108.79(19) . . ?
C15 C14 C17 111.7(3) . . ?
N12 C14 C16 109.4(2) . . ?
C15 C14 C16 110.1(3) . . ?
C17 C14 C16 107.3(2) . . ?

loop_
_geom_bond_atom_site_label_1
_geom_bond_atom_site_label_2
_geom_bond_distance
_geom_bond_site_symmetry_2
_geom_bond_publ_flag
Zr O 2.0821(14) . ?
Zr O 2.0821(14) 3_565 ?
Zr O 2.0821(14) 2_665 ?
Zr Cl 2.4455(6) . ?
Zr Cl 2.4455(6) 3_565 ?
Zr Cl 2.4455(6) 2_665 ?
B H1 1.11(3) . ?
B N11 1.556(2) 3_565 ?
B N11 1.556(2) . ?
B N11 1.556(2) 2_665 ?
O C11 1.291(2) . ?
N11 C11 1.337(2) . ?
N11 C12 1.403(3) . ?
C11 N12 1.356(3) . ?
N12 C13 1.403(3) . ?
N12 C14 1.496(3) . ?
C12 C13 1.339(3) . ?
C14 C15 1.514(4) . ?
C14 C17 1.520(3) . ?
C14 C16 1.544(4) . ?

loop_
_platon_squeeze_void_nr
_platon_squeeze_void_average_x
_platon_squeeze_void_average_y
_platon_squeeze_void_average_z
_platon_squeeze_void_volume
_platon_squeeze_void_count_electrons
_platon_squeeze_void_content
1 0.000 0.000 -0.018 922 264 ' '
